data_1544060
loop_
_publ_author_name
'Medvedev, Michael G.'
'Ryabov, Alexey N.'
'Uborsky, Dmitry V.'
'Kononovich, Dmitry S.'
'Izmer, Vyatcheslav V.'
'Voskoboynikov, Alexander Z.'

_publ_section_title
;
 (\h5-2,4-Dimethylcyclopenta[b]indolyl)(\h5-pentamethylcyclopentadienyl)zirconium(IV)
 dichloride
;
_journal_coeditor_code FF4008
_journal_issue 9
_journal_name_full IUCrData
_journal_paper_doi 10.1107/S2414314616014085
_journal_volume 1
_journal_year 2016
_chemical_formula_iupac '[Zn Cl2 (C13 H12 N) (C10 H15)]'
_chemical_formula_moiety 'C23 H27 Cl2 N Zr'
_chemical_formula_sum 'C23 H27 Cl2 N Zr'
_chemical_formula_weight 479.57
_chemical_name_systematic
'(\h^5^-2,4-Dimethylcyclopenta[<i>b</i>]indolyl)(\h^5^-pentamethylcyclopentadienyl)zirconium(IV) dichloride'
_space_group_crystal_system tetragonal
_space_group_IT_number 114
_space_group_name_Hall 'P -4 2n'
_space_group_name_H-M_alt 'P -4 21 c'
_symmetry_space_group_name_Hall 'P -4 2n'
_symmetry_space_group_name_H-M 'P -4 21 c'
_atom_sites_solution_hydrogens geom
_audit_creation_method
;
Olex2 1.2
(compiled 2016.02.16 svn.r3265 for OlexSys, GUI svn.r5155)
;
_cell_angle_alpha 90
_cell_angle_beta 90
_cell_angle_gamma 90
_cell_formula_units_Z 8
_cell_length_a 15.9363(8)
_cell_length_b 15.9363(8)
_cell_length_c 16.8801(8)
_cell_measurement_reflns_used 1024
_cell_measurement_temperature 100
_cell_measurement_theta_max 28.883
_cell_measurement_theta_min 2.827
_cell_volume 4287.0(4)
_computing_cell_refinement
;
SAINT (Bruker, 2001)
;
_computing_data_collection
;
SMART (Bruker, 2001)
;
_computing_data_reduction
;
SAINT (Bruker, 2001)
;
_computing_molecular_graphics
;
<i>OLEX2</i> (Dolomanov <i>et al.</i>,  2009)
;
_computing_publication_material
;
<i>OLEX2</i> (Dolomanov <i>et al.</i>,  2009)
;
_computing_structure_refinement
;
SHELXL (Sheldrick, 2015)
;
_computing_structure_solution
;
SHELXS (Sheldrick, 2008)
;
_diffrn_ambient_temperature 100
_diffrn_measured_fraction_theta_full 1.000
_diffrn_measured_fraction_theta_max 1.000
_diffrn_measurement_device_type 'Bruker SMART CCD area detector'
_diffrn_measurement_method 'phi and omega scans'
_diffrn_radiation_monochromator graphite
_diffrn_radiation_type MoK\a
_diffrn_radiation_wavelength 0.71073
_diffrn_reflns_av_R_equivalents 0.0506
_diffrn_reflns_limit_h_max 21
_diffrn_reflns_limit_h_min -21
_diffrn_reflns_limit_k_max 21
_diffrn_reflns_limit_k_min -21
_diffrn_reflns_limit_l_max 23
_diffrn_reflns_limit_l_min -23
_diffrn_reflns_number 86055
_diffrn_reflns_theta_full 25.242
_diffrn_reflns_theta_max 28.995
_diffrn_reflns_theta_min 1.757
_exptl_absorpt_coefficient_mu 0.770
_exptl_absorpt_correction_T_max 0.9252
_exptl_absorpt_correction_T_min 0.7593
_exptl_absorpt_correction_type multi-scan
_exptl_absorpt_process_details
;
(SADABS; Bruker, 2001)
;
_exptl_crystal_colour yellow
_exptl_crystal_density_diffrn 1.486
_exptl_crystal_description prism
_exptl_crystal_F_000 1968
_exptl_crystal_size_max 0.25
_exptl_crystal_size_mid 0.2
_exptl_crystal_size_min 0.2
_refine_diff_density_max 1.253
_refine_diff_density_min -0.381
_refine_ls_abs_structure_details
;
Flack <i>x</i> determined using 2285 quotients
[(<i>I</i>^+^)-(<i>I</i>^-^)]/[(<i>I</i>^+^)+(<i>I</i>^-^)]
(Parsons <i>et al.</i>,  2013)
;
_refine_ls_abs_structure_Flack -0.056(13)
_refine_ls_extinction_method none
_refine_ls_goodness_of_fit_ref 1.110
_refine_ls_hydrogen_treatment constr
_refine_ls_matrix_type full
_refine_ls_number_parameters 251
_refine_ls_number_reflns 5707
_refine_ls_number_restraints 0
_refine_ls_restrained_S_all 1.110
_refine_ls_R_factor_all 0.0452
_refine_ls_R_factor_gt 0.0422
_refine_ls_shift/su_max 0.000
_refine_ls_shift/su_mean 0.000
_refine_ls_structure_factor_coef Fsqd
_refine_ls_weighting_details 'w=1/[\s^2^(Fo^2^)+(0.0400P)^2^+7.0000P] where P=(Fo^2^+2Fc^2^)/3'
_refine_ls_weighting_scheme calc
_refine_ls_wR_factor_gt 0.0951
_refine_ls_wR_factor_ref 0.0963
_reflns_number_gt 5264
_reflns_number_total 5707
_reflns_threshold_expression 'I > 2\s(I)'
_cod_data_source_file ff4008sup1.cif
_cod_data_source_block I
_cod_original_cell_volume 4287.0(5)
_cod_database_code 1544060
_shelx_space_group_comment
;
The symmetry employed for this shelxl refinement is uniquely defined
by the following loop, which should always be used as a source of
symmetry information in preference to the above space-group names.
They are only intended as comments.
;

loop_
_space_group_symop_operation_xyz
'x, y, z'
'-x, -y, z'
'y, -x, -z'
'-y, x, -z'
'-x+1/2, y+1/2, -z+1/2'
'x+1/2, -y+1/2, -z+1/2'
'-y+1/2, -x+1/2, z+1/2'
'y+1/2, x+1/2, z+1/2'

loop_
_atom_site_type_symbol
_atom_site_label
_atom_site_fract_x
_atom_site_fract_y
_atom_site_fract_z
_atom_site_U_iso_or_equiv
_atom_site_adp_type
_atom_site_calc_flag
_atom_site_occupancy
Zr Zr1 0.65206(2) 0.33633(2) 0.77455(2) 0.02065(10) Uani d 1
Cl Cl1 0.64847(7) 0.47013(7) 0.84549(7) 0.0319(2) Uani d 1
Cl Cl2 0.65603(7) 0.39342(7) 0.64001(7) 0.0297(2) Uani d 1
N N1 0.4764(2) 0.3176(2) 0.6413(3) 0.0273(8) Uani d 1
C C1 0.4985(3) 0.3110(3) 0.7191(3) 0.0279(9) Uani d 1
C C2 0.4924(3) 0.3562(3) 0.7901(3) 0.0338(11) Uani d 1
H H2 0.4627 0.4110 0.7973 0.041 Uiso calc 1
C C3 0.5219(3) 0.3034(4) 0.8516(3) 0.0362(12) Uani d 1
C C4 0.5521(3) 0.2274(3) 0.8176(3) 0.0279(10) Uani d 1
H H4 0.5667 0.1752 0.8474 0.033 Uiso calc 1
C C5 0.5391(3) 0.2331(3) 0.7334(3) 0.0238(9) Uani d 1
C C6 0.5416(3) 0.1902(3) 0.6576(3) 0.0242(9) Uani d 1
C C7 0.5689(3) 0.1122(3) 0.6303(3) 0.0263(9) Uani d 1
H H7 0.5931 0.0730 0.6660 0.032 Uiso calc 1
C C8 0.5604(3) 0.0922(3) 0.5505(3) 0.0291(10) Uani d 1
H H8 0.5798 0.0394 0.5318 0.035 Uiso calc 1
C C9 0.5237(3) 0.1489(4) 0.4974(3) 0.0310(10) Uani d 1
H H9 0.5183 0.1339 0.4432 0.037 Uiso calc 1
C C10 0.4951(3) 0.2267(3) 0.5229(3) 0.0298(10) Uani d 1
H H10 0.4710 0.2655 0.4867 0.036 Uiso calc 1
C C11 0.5027(3) 0.2461(3) 0.6024(3) 0.0258(9) Uani d 1
C C12 0.5167(4) 0.3213(4) 0.9390(3) 0.0475(15) Uani d 1
H H12A 0.4582 0.3169 0.9565 0.071 Uiso calc 1
H H12B 0.5375 0.3781 0.9495 0.071 Uiso calc 1
H H12C 0.5510 0.2806 0.9680 0.071 Uiso calc 1
C C13 0.4404(3) 0.3916(3) 0.6035(4) 0.0394(13) Uani d 1
H H13A 0.4255 0.4330 0.6441 0.059 Uiso calc 1
H H13B 0.3901 0.3755 0.5739 0.059 Uiso calc 1
H H13C 0.4816 0.4161 0.5671 0.059 Uiso calc 1
C C14 0.7468(3) 0.2111(3) 0.7950(3) 0.0245(9) Uani d 1
C C15 0.7796(3) 0.2544(3) 0.7291(3) 0.0240(8) Uani d 1
C C16 0.8101(3) 0.3336(3) 0.7566(3) 0.0265(9) Uani d 1
C C17 0.7955(3) 0.3379(3) 0.8390(3) 0.0227(8) Uani d 1
C C18 0.7547(3) 0.2631(3) 0.8630(3) 0.0247(9) Uani d 1
C C19 0.7246(3) 0.1194(3) 0.7945(3) 0.0313(10) Uani d 1
H H19B 0.7736 0.0866 0.7780 0.047 Uiso calc 1
H H19C 0.6784 0.1098 0.7572 0.047 Uiso calc 1
H H19A 0.7073 0.1021 0.8477 0.047 Uiso calc 1
C C20 0.7866(3) 0.2202(3) 0.6466(3) 0.0292(10) Uani d 1
H H20A 0.8277 0.1745 0.6458 0.044 Uiso calc 1
H H20B 0.8048 0.2648 0.6106 0.044 Uiso calc 1
H H20C 0.7318 0.1988 0.6295 0.044 Uiso calc 1
C C21 0.8562(3) 0.3978(3) 0.7079(3) 0.0327(11) Uani d 1
H H21B 0.9166 0.3932 0.7179 0.049 Uiso calc 1
H H21C 0.8369 0.4541 0.7224 0.049 Uiso calc 1
H H21A 0.8451 0.3879 0.6516 0.049 Uiso calc 1
C C22 0.8289(3) 0.4052(3) 0.8927(3) 0.0335(11) Uani d 1
H H22A 0.8902 0.4010 0.8955 0.050 Uiso calc 1
H H22B 0.8052 0.3981 0.9459 0.050 Uiso calc 1
H H22C 0.8132 0.4604 0.8719 0.050 Uiso calc 1
C C23 0.7349(4) 0.2407(3) 0.9467(3) 0.0341(11) Uani d 1
H H23A 0.7870 0.2283 0.9752 0.051 Uiso calc 1
H H23B 0.6983 0.1913 0.9476 0.051 Uiso calc 1
H H23C 0.7063 0.2879 0.9723 0.051 Uiso calc 1

loop_
_atom_site_aniso_label
_atom_site_aniso_U_11
_atom_site_aniso_U_22
_atom_site_aniso_U_33
_atom_site_aniso_U_12
_atom_site_aniso_U_13
_atom_site_aniso_U_23
Zr1 0.02017(18) 0.01997(18) 0.02183(17) 0.00016(14) 0.00149(16) 0.00073(16)
Cl1 0.0272(5) 0.0237(5) 0.0448(6) 0.0029(4) -0.0035(5) -0.0081(4)
Cl2 0.0245(5) 0.0343(5) 0.0303(5) -0.0008(5) -0.0015(5) 0.0120(4)
N1 0.0210(17) 0.0251(18) 0.036(2) 0.0016(14) -0.0022(16) 0.0037(16)
C1 0.0195(19) 0.026(2) 0.038(3) 0.0002(15) -0.001(2) -0.003(2)
C2 0.0191(19) 0.036(3) 0.046(3) -0.0020(18) 0.0064(18) -0.009(2)
C3 0.025(2) 0.055(3) 0.028(2) -0.009(2) 0.012(2) -0.012(2)
C4 0.029(2) 0.029(2) 0.026(2) -0.0101(19) 0.0053(18) 0.0029(19)
C5 0.025(2) 0.0193(18) 0.027(2) -0.0078(16) 0.0036(18) -0.0006(17)
C6 0.020(2) 0.025(2) 0.027(2) -0.0019(16) -0.0019(17) 0.0013(17)
C7 0.028(2) 0.023(2) 0.028(2) -0.0005(18) -0.0034(18) -0.0005(18)
C8 0.026(2) 0.033(2) 0.029(2) -0.0013(18) 0.0008(18) -0.0036(19)
C9 0.026(2) 0.042(3) 0.025(2) -0.008(2) -0.0008(17) 0.000(2)
C10 0.026(2) 0.032(2) 0.032(2) -0.0043(18) -0.0061(19) 0.009(2)
C11 0.022(2) 0.025(2) 0.031(2) -0.0026(17) -0.0013(18) 0.0053(18)
C12 0.039(3) 0.065(4) 0.038(3) -0.014(3) 0.013(2) -0.014(3)
C13 0.029(3) 0.029(3) 0.060(4) 0.004(2) -0.011(3) 0.005(2)
C14 0.025(2) 0.022(2) 0.027(2) 0.0073(17) -0.0012(17) 0.0012(17)
C15 0.0222(19) 0.030(2) 0.020(2) 0.0079(16) -0.0002(18) -0.0013(19)
C16 0.0164(17) 0.029(2) 0.034(2) 0.0052(17) 0.0001(16) 0.0033(19)
C17 0.0199(18) 0.021(2) 0.028(2) 0.0010(16) -0.0052(15) -0.0031(17)
C18 0.027(2) 0.025(2) 0.023(2) 0.0048(17) -0.0022(17) 0.0015(17)
C19 0.038(3) 0.023(2) 0.033(3) 0.0018(19) -0.004(2) -0.0025(18)
C20 0.032(2) 0.037(3) 0.018(2) 0.010(2) 0.0025(18) -0.0015(19)
C21 0.026(2) 0.028(2) 0.045(3) 0.0010(18) 0.004(2) 0.0073(19)
C22 0.029(2) 0.028(2) 0.043(3) 0.0016(19) -0.009(2) -0.009(2)
C23 0.049(3) 0.031(2) 0.023(2) 0.007(2) 0.002(2) 0.0031(19)

loop_
_atom_type_symbol
_atom_type_description
_atom_type_scat_dispersion_real
_atom_type_scat_dispersion_imag
_atom_type_scat_source
C C 0.0033 0.0016 'International Tables Vol C Tables 4.2.6.8 and 6.1.1.4'
H H 0.0000 0.0000 'International Tables Vol C Tables 4.2.6.8 and 6.1.1.4'
Cl Cl 0.1484 0.1585 'International Tables Vol C Tables 4.2.6.8 and 6.1.1.4'
N N 0.0061 0.0033 'International Tables Vol C Tables 4.2.6.8 and 6.1.1.4'
Zr Zr -2.9673 0.5597 'International Tables Vol C Tables 4.2.6.8 and 6.1.1.4'

loop_
_geom_angle_atom_site_label_1
_geom_angle_atom_site_label_2
_geom_angle_atom_site_label_3
_geom_angle
Cl1 Zr1 Cl2 97.52(4)
Cl1 Zr1 C1 106.50(11)
Cl1 Zr1 C2 79.62(12)
Cl1 Zr1 C3 84.79(13)
Cl1 Zr1 C4 117.03(12)
Cl1 Zr1 C5 133.10(11)
Cl1 Zr1 C14 129.47(11)
Cl1 Zr1 C15 128.01(11)
Cl1 Zr1 C16 95.56(11)
Cl1 Zr1 C17 78.57(10)
Cl1 Zr1 C18 97.46(11)
Cl2 Zr1 C1 75.69(12)
Cl2 Zr1 C2 94.25(13)
Cl2 Zr1 C3 125.56(14)
Cl2 Zr1 C4 123.48(12)
Cl2 Zr1 C5 90.29(12)
Cl2 Zr1 C14 113.90(11)
Cl2 Zr1 C15 83.69(11)
Cl2 Zr1 C16 82.53(11)
Cl2 Zr1 C17 111.83(11)
Cl2 Zr1 C18 135.23(11)
C2 Zr1 C1 31.06(15)
C3 Zr1 C1 52.18(17)
C3 Zr1 C2 32.36(18)
C3 Zr1 C5 54.44(16)
C3 Zr1 C14 104.96(18)
C3 Zr1 C15 135.51(18)
C3 Zr1 C16 151.72(17)
C3 Zr1 C17 121.77(16)
C3 Zr1 C18 97.67(18)
C4 Zr1 C1 53.15(16)
C4 Zr1 C2 54.47(17)
C4 Zr1 C3 33.29(17)
C4 Zr1 C5 33.41(14)
C4 Zr1 C14 77.85(16)
C4 Zr1 C15 104.16(16)
C4 Zr1 C16 131.63(16)
C4 Zr1 C17 117.64(16)
C4 Zr1 C18 85.31(16)
C5 Zr1 C1 31.69(14)
C5 Zr1 C2 53.63(15)
C5 Zr1 C16 131.34(15)
C14 Zr1 C1 118.66(15)
C14 Zr1 C2 132.32(17)
C14 Zr1 C5 87.08(15)
C14 Zr1 C15 32.35(15)
C14 Zr1 C16 53.80(15)
C14 Zr1 C17 53.82(15)
C15 Zr1 C1 123.72(15)
C15 Zr1 C2 152.35(16)
C15 Zr1 C5 98.75(14)
C15 Zr1 C16 32.73(15)
C16 Zr1 C1 150.64(16)
C16 Zr1 C2 173.85(16)
C17 Zr1 C1 170.66(15)
C17 Zr1 C2 147.81(15)
C17 Zr1 C5 139.93(14)
C17 Zr1 C15 53.93(14)
C17 Zr1 C16 32.36(14)
C18 Zr1 C1 137.96(15)
C18 Zr1 C2 129.92(17)
C18 Zr1 C5 108.95(15)
C18 Zr1 C14 32.82(15)
C18 Zr1 C15 54.29(15)
C18 Zr1 C16 54.17(15)
C18 Zr1 C17 32.70(15)
C1 N1 C11 108.4(4)
C1 N1 C13 125.8(4)
C11 N1 C13 125.4(4)
N1 C1 Zr1 124.5(3)
N1 C1 C2 139.9(5)
N1 C1 C5 110.4(4)
C2 C1 Zr1 71.6(3)
C2 C1 C5 109.7(5)
C5 C1 Zr1 69.7(2)
C1 C2 Zr1 77.3(3)
C1 C2 C3 107.3(4)
C3 C2 Zr1 70.9(3)
C2 C3 Zr1 76.7(3)
C2 C3 C4 108.8(4)
C2 C3 C12 125.9(5)
C4 C3 Zr1 71.9(3)
C4 C3 C12 125.2(6)
C12 C3 Zr1 121.0(4)
C3 C4 Zr1 74.8(3)
C3 C4 C5 107.2(4)
C5 C4 Zr1 75.9(3)
C1 C5 Zr1 78.7(3)
C1 C5 C4 106.7(4)
C1 C5 C6 106.0(4)
C4 C5 Zr1 70.7(3)
C4 C5 C6 146.8(5)
C6 C5 Zr1 121.9(3)
C7 C6 C5 136.0(4)
C7 C6 C11 118.4(4)
C11 C6 C5 105.6(4)
C8 C7 C6 119.6(5)
C7 C8 C9 120.8(5)
C10 C9 C8 121.0(5)
C11 C10 C9 118.1(5)
N1 C11 C6 109.6(4)
N1 C11 C10 128.3(4)
C10 C11 C6 122.1(5)
C15 C14 Zr1 74.2(2)
C15 C14 C18 108.6(4)
C15 C14 C19 123.9(4)
C18 C14 Zr1 72.8(2)
C18 C14 C19 126.3(4)
C19 C14 Zr1 128.8(3)
C14 C15 Zr1 73.5(3)
C14 C15 C16 107.6(4)
C14 C15 C20 125.6(4)
C16 C15 Zr1 73.8(2)
C16 C15 C20 126.6(4)
C20 C15 Zr1 121.9(3)
C15 C16 Zr1 73.5(2)
C15 C16 C21 126.1(4)
C17 C16 Zr1 73.6(2)
C17 C16 C15 107.9(4)
C17 C16 C21 125.8(4)
C21 C16 Zr1 122.5(3)
C16 C17 Zr1 74.0(2)
C16 C17 C18 108.4(4)
C16 C17 C22 124.9(4)
C18 C17 Zr1 72.6(2)
C18 C17 C22 126.2(4)
C22 C17 Zr1 125.9(3)
C14 C18 Zr1 74.4(3)
C14 C18 C23 127.4(4)
C17 C18 Zr1 74.7(2)
C17 C18 C14 107.5(4)
C17 C18 C23 124.7(4)
C23 C18 Zr1 122.5(3)

loop_
_geom_bond_atom_site_label_1
_geom_bond_atom_site_label_2
_geom_bond_distance
Zr1 Cl1 2.4463(12)
Zr1 Cl2 2.4473(12)
Zr1 C1 2.651(4)
Zr1 C2 2.578(5)
Zr1 C3 2.504(5)
Zr1 C4 2.466(5)
Zr1 C5 2.535(4)
Zr1 C14 2.525(4)
Zr1 C15 2.534(4)
Zr1 C16 2.538(4)
Zr1 C17 2.532(4)
Zr1 C18 2.504(4)
N1 C1 1.364(7)
N1 C11 1.381(6)
N1 C13 1.459(6)
C1 C2 1.402(7)
C1 C5 1.420(6)
C2 C3 1.418(8)
C3 C4 1.424(7)
C3 C12 1.505(7)
C4 C5 1.439(6)
C5 C6 1.451(7)
C6 C7 1.394(6)
C6 C11 1.430(6)
C7 C8 1.391(7)
C8 C9 1.401(7)
C9 C10 1.389(8)
C10 C11 1.383(7)
C14 C15 1.409(7)
C14 C18 1.421(7)
C14 C19 1.504(6)
C15 C16 1.429(7)
C15 C20 1.501(6)
C16 C17 1.413(6)
C16 C21 1.504(6)
C17 C18 1.418(6)
C17 C22 1.501(6)
C18 C23 1.491(7)

loop_
_geom_hbond_atom_site_label_D
_geom_hbond_atom_site_label_H
_geom_hbond_atom_site_label_A
_geom_hbond_site_symmetry_A
_geom_hbond_distance_DH
_geom_hbond_distance_HA
_geom_hbond_distance_DA
_geom_hbond_angle_DHA
_geom_hbond_publ_flag
C2 H2 Cl1 2_665 1.0 2.72 3.684(5) 162 y
C10 H10 Cl2 3_566 0.95 2.77 3.699(5) 166 y
C22 H22C Cl1 . 0.98 2.67 3.158(5) 111 y
C22 H22A Cg4 6_556 0.98 2.57 3.487(5) 156 y

_cod_database_fobs_code 1544060
